data_7706022
loop_
_publ_author_name
'Cui, Minghui'
'Wang, Ai-Ling'
'Gao, Cong-Li'
'Zhou, Liming'
'Wu, Tao'
'Fang, Shaoming'
'Xiao, Hong-Ping'
'Li, Feng-Cai'
'Li, Xi-Li'

_publ_section_title
;
 Two homochiral Eu<sup>III</sup> and Sm<sup>III</sup> enantiomeric pairs
 showing circularly polarized luminescence, photoluminescence and
 triboluminescence.
;
_journal_issue 3
_journal_name_full 'Dalton transactions (Cambridge, England : 2003)'
_journal_page_first 1007
_journal_page_last 1018
_journal_paper_doi 10.1039/d0dt03576a
_journal_volume 50
_journal_year 2021
_chemical_absolute_configuration rmad
_chemical_formula_moiety 'C47 H36 Eu F9 N2 O6'
_chemical_formula_sum 'C47 H36 Eu F9 N2 O6'
_chemical_formula_weight 1047.74
_space_group_crystal_system triclinic
_space_group_IT_number 1
_space_group_name_Hall 'P 1'
_space_group_name_H-M_alt 'P 1'
_atom_sites_solution_hydrogens geom
_audit_creation_method SHELXL-2014/7
_audit_update_record
;
2020-07-21 deposited with the CCDC.	2020-12-08 downloaded from the CCDC.
;
_cell_angle_alpha 83.873(2)
_cell_angle_beta 66.744(3)
_cell_angle_gamma 74.512(2)
_cell_formula_units_Z 1
_cell_length_a 10.7349(3)
_cell_length_b 10.7689(2)
_cell_length_c 11.1509(4)
_cell_measurement_reflns_used 5571
_cell_measurement_temperature 295(2)
_cell_measurement_theta_max 29.2248
_cell_measurement_theta_min 3.2269
_cell_volume 1141.33(6)
_computing_cell_refinement APEX2
_computing_data_collection 'APEX2 (Bruker, 2013)'
_computing_data_reduction APEX2
_computing_molecular_graphics 'Olex2 (Dolomanov et al., 2009)'
_computing_structure_refinement 'SHELXL-2014/7 (Sheldrick, 2014)'
_computing_structure_solution 'SHELXS (Bruker, 2000)'
_diffrn_ambient_temperature 295(2)
_diffrn_measured_fraction_theta_full 0.998
_diffrn_measured_fraction_theta_max 0.998
_diffrn_measurement_device_type 'PHOTON 100 CMOS detector'
_diffrn_measurement_method 'omega scan'
_diffrn_radiation_type MoK\a
_diffrn_radiation_wavelength 0.71073
_diffrn_reflns_av_R_equivalents 0.0256
_diffrn_reflns_av_unetI/netI 0.0557
_diffrn_reflns_Laue_measured_fraction_full 0.998
_diffrn_reflns_Laue_measured_fraction_max 0.998
_diffrn_reflns_limit_h_max 12
_diffrn_reflns_limit_h_min -12
_diffrn_reflns_limit_k_max 10
_diffrn_reflns_limit_k_min -12
_diffrn_reflns_limit_l_max 13
_diffrn_reflns_limit_l_min -13
_diffrn_reflns_number 8437
_diffrn_reflns_point_group_measured_fraction_full 0.701
_diffrn_reflns_point_group_measured_fraction_max 0.701
_diffrn_reflns_theta_full 25.099
_diffrn_reflns_theta_max 25.099
_diffrn_reflns_theta_min 3.233
_exptl_absorpt_coefficient_mu 1.460
_exptl_absorpt_correction_T_max 1.00000
_exptl_absorpt_correction_T_min 0.97206
_exptl_absorpt_correction_type multi-scan
_exptl_absorpt_process_details 'SADABS; Bruker, 2012'
_exptl_crystal_colour 'light yellow'
_exptl_crystal_density_diffrn 1.524
_exptl_crystal_description block
_exptl_crystal_F_000 524
_exptl_crystal_size_max 0.32
_exptl_crystal_size_mid 0.30
_exptl_crystal_size_min 0.27
_refine_diff_density_max 0.957
_refine_diff_density_min -0.379
_refine_diff_density_rms 0.075
_refine_ls_abs_structure_details
;
 Flack x determined using 1328 quotients [(I+)-(I-)]/[(I+)+(I-)]
 (Parsons, Flack and Wagner, Acta Cryst. B69 (2013) 249-259).
;
_refine_ls_abs_structure_Flack 0.0100(11)
_refine_ls_extinction_method none
_refine_ls_goodness_of_fit_ref 0.965
_refine_ls_hydrogen_treatment constr
_refine_ls_matrix_type full
_refine_ls_number_parameters 588
_refine_ls_number_reflns 5728
_refine_ls_number_restraints 3
_refine_ls_restrained_S_all 0.964
_refine_ls_R_factor_all 0.0384
_refine_ls_R_factor_gt 0.0357
_refine_ls_shift/su_max 0.000
_refine_ls_shift/su_mean 0.000
_refine_ls_structure_factor_coef Fsqd
_refine_ls_weighting_details 'w=1/[\s^2^(Fo^2^)+(0.0397P)^2^] where P=(Fo^2^+2Fc^2^)/3'
_refine_ls_weighting_scheme calc
_refine_ls_wR_factor_gt 0.0708
_refine_ls_wR_factor_ref 0.0715
_reflns_Friedel_coverage 0.405
_reflns_Friedel_fraction_full 0.404
_reflns_Friedel_fraction_max 0.404
_reflns_number_gt 5346
_reflns_number_total 5728
_reflns_threshold_expression 'I > 2\s(I)'
_cod_data_source_file d0dt03576a6.cif
_cod_data_source_block S-1
_cod_depositor_comments 'Adding full bibliography for 7706021--7706024.cif.'
_cod_database_code 7706022
_shelx_shelxl_version_number 2014/7
_shelx_space_group_comment
;
The symmetry employed for this shelxl refinement is uniquely defined
by the following loop, which should always be used as a source of
symmetry information in preference to the above space-group names.
They are only intended as comments.
;

loop_
_space_group_symop_operation_xyz
'x, y, z'

loop_
_atom_site_label
_atom_site_type_symbol
_atom_site_fract_x
_atom_site_fract_y
_atom_site_fract_z
_atom_site_U_iso_or_equiv
_atom_site_adp_type
_atom_site_occupancy
_atom_site_site_symmetry_order
_atom_site_calc_flag
_atom_site_refinement_flags_posn
_atom_site_refinement_flags_adp
_atom_site_refinement_flags_occupancy
_atom_site_disorder_assembly
_atom_site_disorder_group
C1 C 0.1943(9) 0.6952(8) 1.2970(9) 0.060(2) Uani 1 1 d . . . . .
H1 H 0.1027 0.7295 1.3035 0.072 Uiso 1 1 calc R U . . .
C2 C 0.2234(11) 0.6876(9) 1.4083(9) 0.070(3) Uani 1 1 d . . . . .
H2 H 0.1526 0.7160 1.4882 0.084 Uiso 1 1 calc R U . . .
C3 C 0.3570(13) 0.6381(9) 1.3988(10) 0.077(3) Uani 1 1 d . . . . .
H3 H 0.3792 0.6327 1.4721 0.093 Uiso 1 1 calc R U . . .
C4 C 0.4574(10) 0.5968(8) 1.2819(9) 0.062(2) Uani 1 1 d . . . . .
H4 H 0.5490 0.5614 1.2749 0.075 Uiso 1 1 calc R U . . .
C5 C 0.4247(8) 0.6068(6) 1.1712(8) 0.0432(18) Uani 1 1 d . . . . .
C6 C 0.5287(13) 0.5658(11) 1.0399(12) 0.045(3) Uani 1 1 d . . . . .
C7 C 0.6697(10) 0.5095(8) 1.0167(11) 0.061(2) Uani 1 1 d . . . . .
H7 H 0.6986 0.4938 1.0865 0.074 Uiso 1 1 calc R U . . .
C8 C 0.7664(8) 0.4770(8) 0.8924(10) 0.057(2) Uani 1 1 d . . . . .
C9 C 0.7188(8) 0.5016(7) 0.7910(9) 0.049(2) Uani 1 1 d . . . . .
C10 C 0.5800(14) 0.5622(12) 0.8185(14) 0.049(3) Uani 1 1 d . . . . .
H10 H 0.5495 0.5829 0.7498 0.058 Uiso 1 1 calc R U . . .
C11 C 0.9191(10) 0.4083(11) 0.8589(13) 0.087(3) Uani 1 1 d . . . . .
H11A H 0.9257 0.3271 0.9058 0.104 Uiso 1 1 calc R U . . .
H11B H 0.9643 0.4607 0.8859 0.104 Uiso 1 1 calc R U . . .
C12 C 0.9928(10) 0.3835(11) 0.7138(13) 0.088(3) Uani 1 1 d . . . . .
H12 H 1.0930 0.3420 0.6852 0.106 Uiso 1 1 calc R U . . .
C13 C 0.9565(10) 0.5061(12) 0.6369(12) 0.099(4) Uani 1 1 d . . . . .
H13A H 1.0213 0.5061 0.5468 0.119 Uiso 1 1 calc R U . . .
H13B H 0.9393 0.5859 0.6804 0.119 Uiso 1 1 calc R U . . .
C14 C 0.8220(12) 0.4649(12) 0.6556(14) 0.075(4) Uani 1 1 d . . . . .
H14 H 0.7872 0.4860 0.5850 0.090 Uiso 1 1 calc R U . . .
C15 C 0.9099(10) 0.3183(9) 0.6620(11) 0.074(3) Uani 1 1 d . . . . .
C16 C 0.8352(13) 0.2235(9) 0.7490(15) 0.115(5) Uani 1 1 d . . . . .
H16A H 0.9013 0.1426 0.7462 0.173 Uiso 1 1 calc R U . . .
H16B H 0.7663 0.2116 0.7196 0.173 Uiso 1 1 calc R U . . .
H16C H 0.7902 0.2555 0.8368 0.173 Uiso 1 1 calc R U . . .
C17 C 0.9958(13) 0.2631(13) 0.5293(14) 0.131(5) Uani 1 1 d . . . . .
H17A H 0.9390 0.2308 0.4982 0.196 Uiso 1 1 calc R U . . .
H17B H 1.0723 0.1941 0.5330 0.196 Uiso 1 1 calc R U . . .
H17C H 1.0318 0.3289 0.4712 0.196 Uiso 1 1 calc R U . . .
C18 C 0.3636(12) 0.2424(10) 1.2220(10) 0.085(3) Uani 1 1 d . . . . .
H18 H 0.3423 0.3284 1.2446 0.102 Uiso 1 1 calc R U . . .
C19 C 0.3883(15) 0.1493(15) 1.3097(12) 0.121(5) Uani 1 1 d . . . . .
H19 H 0.3949 0.1709 1.3851 0.145 Uiso 1 1 calc R U . . .
C20 C 0.4029(18) 0.0228(16) 1.2832(15) 0.149(7) Uani 1 1 d . . . . .
H20 H 0.4177 -0.0407 1.3429 0.179 Uiso 1 1 calc R U . . .
C21 C 0.3964(16) -0.0123(12) 1.1716(16) 0.124(5) Uani 1 1 d . . . . .
H21 H 0.4015 -0.0974 1.1577 0.149 Uiso 1 1 calc R U . . .
C22 C 0.3818(12) 0.0837(10) 1.0786(11) 0.094(4) Uani 1 1 d . . . . .
H22 H 0.3805 0.0617 1.0007 0.113 Uiso 1 1 calc R U . . .
C23 C 0.3690(10) 0.2146(8) 1.1033(9) 0.063(2) Uani 1 1 d . . . . .
C24 C 0.3433(9) 0.3185(8) 1.0115(10) 0.041(2) Uani 1 1 d . . . . .
C25 C 0.3990(11) 0.2917(10) 0.8758(10) 0.056(3) Uani 1 1 d . . . . .
H25 H 0.4513 0.2090 0.8466 0.067 Uiso 1 1 calc R U . . .
C26 C 0.3775(8) 0.3850(7) 0.7862(7) 0.0408(18) Uani 1 1 d . . . . .
C27 C 0.4466(10) 0.3462(8) 0.6422(9) 0.058(2) Uani 1 1 d . . . . .
C28 C -0.0774(9) 0.8536(8) 0.7321(8) 0.057(2) Uani 1 1 d . . . . .
H28 H 0.0175 0.8435 0.7120 0.068 Uiso 1 1 calc R U . . .
C29 C -0.1330(11) 0.9038(9) 0.6387(9) 0.068(3) Uani 1 1 d . . . . .
H29 H -0.0765 0.9284 0.5571 0.082 Uiso 1 1 calc R U . . .
C30 C -0.2716(12) 0.9164(9) 0.6689(12) 0.075(3) Uani 1 1 d . . . . .
H30 H -0.3094 0.9490 0.6066 0.090 Uiso 1 1 calc R U . . .
C31 C -0.3552(11) 0.8825(9) 0.7873(12) 0.074(3) Uani 1 1 d . . . . .
H31 H -0.4496 0.8915 0.8061 0.089 Uiso 1 1 calc R U . . .
C32 C -0.3000(9) 0.8341(8) 0.8809(9) 0.061(2) Uani 1 1 d . . . . .
H32 H -0.3578 0.8118 0.9630 0.073 Uiso 1 1 calc R U . . .
C33 C -0.1593(8) 0.8189(7) 0.8525(8) 0.0420(18) Uani 1 1 d . . . . .
C34 C -0.0949(13) 0.7578(11) 0.9488(12) 0.047(3) Uani 1 1 d . . . . .
C35 C -0.1760(10) 0.7591(8) 1.0848(10) 0.054(2) Uani 1 1 d . . . . .
H35 H -0.2700 0.8026 1.1145 0.064 Uiso 1 1 calc R U . . .
C36 C -0.1229(14) 0.7008(12) 1.1716(13) 0.046(3) Uani 1 1 d . . . . .
C37 C -0.2210(9) 0.7033(8) 1.3176(9) 0.055(2) Uani 1 1 d . . . . .
C38 C -0.1023(12) 1.0598(9) 1.2214(10) 0.088(4) Uani 1 1 d . . . . .
H38 H -0.1133 0.9761 1.2389 0.106 Uiso 1 1 calc R U . . .
C39 C -0.1976(13) 1.1602(11) 1.3052(12) 0.108(4) Uani 1 1 d . . . . .
H39 H -0.2777 1.1453 1.3722 0.129 Uiso 1 1 calc R U . . .
C40 C -0.1737(14) 1.2758(11) 1.2892(12) 0.092(3) Uani 1 1 d . . . . .
H40 H -0.2352 1.3409 1.3478 0.111 Uiso 1 1 calc R U . . .
C41 C -0.0606(13) 1.3016(9) 1.1884(11) 0.081(3) Uani 1 1 d . . . . .
H41 H -0.0431 1.3829 1.1788 0.098 Uiso 1 1 calc R U . . .
C42 C 0.0278(10) 1.2047(8) 1.1005(9) 0.063(2) Uani 1 1 d . . . . .
H42 H 0.1039 1.2220 1.0299 0.076 Uiso 1 1 calc R U . . .
C43 C 0.0056(10) 1.0840(8) 1.1153(8) 0.051(2) Uani 1 1 d . . . . .
C44 C 0.0992(11) 0.9743(9) 1.0245(11) 0.044(3) Uani 1 1 d . . . . .
C45 C 0.1675(10) 1.0026(8) 0.8903(9) 0.049(2) Uani 1 1 d . . . . .
H45 H 0.1485 1.0878 0.8631 0.059 Uiso 1 1 calc R U . . .
C46 C 0.2603(8) 0.9107(7) 0.7983(7) 0.0407(18) Uani 1 1 d . . . . .
C47 C 0.3158(10) 0.9517(8) 0.6582(8) 0.053(2) Uani 1 1 d . . . . .
Eu1 Eu 0.21924(3) 0.64507(3) 0.98458(3) 0.04316(12) Uani 1 1 d . . . . .
F1 F 0.5213(8) 0.2253(5) 0.6182(6) 0.109(2) Uani 1 1 d . . . . .
F2 F 0.5328(6) 0.4199(6) 0.5727(5) 0.0883(17) Uani 1 1 d . . . . .
F3 F 0.3555(6) 0.3618(6) 0.5874(5) 0.0931(18) Uani 1 1 d . . . . .
F4 F -0.2461(7) 0.5921(6) 1.3591(6) 0.107(2) Uani 1 1 d . . . . .
F5 F -0.1699(7) 0.7396(8) 1.3935(6) 0.113(2) Uani 1 1 d . . . . .
F6 F -0.3448(9) 0.7825(10) 1.3414(8) 0.132(4) Uani 1 1 d . . . . .
F7 F 0.4485(7) 0.9144(9) 0.6010(6) 0.140(3) Uani 1 1 d . . . . .
F8 F 0.2694(9) 0.9065(9) 0.5886(6) 0.135(3) Uani 1 1 d . . . . .
F9 F 0.2846(10) 1.0734(7) 0.6354(6) 0.156(4) Uani 1 1 d . . . . .
N1 N 0.2931(7) 0.6549(6) 1.1808(6) 0.0459(15) Uani 1 1 d . . . . .
N2 N 0.4867(7) 0.5926(5) 0.9410(6) 0.0426(15) Uani 1 1 d . . . . .
O1 O 0.2729(5) 0.4257(4) 1.0589(5) 0.0465(13) Uani 1 1 d . . . . .
O2 O 0.3089(5) 0.4996(5) 0.8041(5) 0.0467(13) Uani 1 1 d . . . . .
O3 O 0.0009(5) 0.6347(4) 1.1571(5) 0.0434(12) Uani 1 1 d . . . . .
O4 O 0.0347(6) 0.7122(5) 0.9030(5) 0.0523(14) Uani 1 1 d . . . . .
O5 O 0.1168(6) 0.8622(5) 1.0687(5) 0.0510(14) Uani 1 1 d . . . . .
O6 O 0.3055(5) 0.7927(5) 0.8162(5) 0.0471(13) Uani 1 1 d . . . . .

loop_
_atom_site_aniso_label
_atom_site_aniso_U_11
_atom_site_aniso_U_22
_atom_site_aniso_U_33
_atom_site_aniso_U_23
_atom_site_aniso_U_13
_atom_site_aniso_U_12
C1 0.041(5) 0.075(6) 0.055(6) -0.016(5) -0.011(5) -0.005(4)
C2 0.070(7) 0.091(7) 0.044(5) -0.014(5) -0.019(5) -0.010(5)
C3 0.099(9) 0.086(7) 0.063(7) -0.001(6) -0.049(7) -0.021(6)
C4 0.054(6) 0.074(6) 0.062(6) -0.008(5) -0.035(5) 0.001(4)
C5 0.046(5) 0.035(4) 0.049(5) 0.001(3) -0.021(4) -0.008(3)
C6 0.041(7) 0.046(6) 0.045(6) 0.002(5) -0.015(5) -0.007(5)
C7 0.057(6) 0.057(5) 0.084(8) -0.004(5) -0.048(6) -0.002(5)
C8 0.031(5) 0.053(5) 0.083(7) -0.012(5) -0.023(5) 0.004(4)
C9 0.034(5) 0.042(4) 0.064(6) 0.001(4) -0.017(5) -0.005(4)
C10 0.038(7) 0.054(7) 0.048(7) 0.000(6) -0.012(6) -0.011(5)
C11 0.042(6) 0.097(8) 0.129(11) -0.035(7) -0.046(7) 0.007(5)
C12 0.040(6) 0.097(9) 0.121(11) -0.021(8) -0.027(7) -0.003(5)
C13 0.040(6) 0.105(9) 0.113(10) -0.007(8) 0.010(6) -0.014(5)
C14 0.037(6) 0.088(8) 0.081(9) -0.010(7) -0.008(6) -0.004(6)
C15 0.047(6) 0.066(6) 0.094(8) -0.026(6) -0.027(6) 0.022(5)
C16 0.101(9) 0.041(6) 0.211(15) -0.032(8) -0.070(10) -0.002(6)
C17 0.087(9) 0.142(11) 0.142(13) -0.070(10) -0.050(9) 0.041(8)
C18 0.105(9) 0.075(7) 0.059(7) 0.009(5) -0.030(6) -0.002(6)
C19 0.134(12) 0.116(11) 0.061(8) 0.017(7) -0.022(8) 0.022(9)
C20 0.174(16) 0.108(12) 0.079(10) 0.043(9) -0.019(10) 0.041(10)
C21 0.139(13) 0.062(7) 0.112(12) 0.015(8) -0.008(10) 0.004(7)
C22 0.111(9) 0.061(7) 0.079(8) 0.017(6) -0.021(7) 0.001(6)
C23 0.065(6) 0.046(5) 0.051(6) -0.001(4) -0.013(5) 0.012(4)
C24 0.033(5) 0.034(5) 0.043(6) -0.003(5) -0.003(5) -0.004(4)
C25 0.073(8) 0.040(5) 0.042(6) -0.011(5) -0.020(6) 0.005(5)
C26 0.036(4) 0.046(5) 0.038(5) -0.010(4) -0.012(4) -0.005(3)
C27 0.058(6) 0.059(6) 0.052(5) -0.007(4) -0.020(5) -0.006(5)
C28 0.053(5) 0.064(5) 0.053(6) -0.008(4) -0.022(5) -0.010(4)
C29 0.079(7) 0.079(6) 0.052(6) -0.001(5) -0.036(5) -0.010(5)
C30 0.082(8) 0.068(6) 0.090(9) 0.000(6) -0.060(7) -0.002(6)
C31 0.052(6) 0.083(7) 0.097(9) 0.001(6) -0.048(6) -0.002(5)
C32 0.052(6) 0.065(5) 0.070(6) 0.003(5) -0.032(5) -0.009(4)
C33 0.042(5) 0.037(4) 0.052(5) -0.008(4) -0.026(4) -0.002(4)
C34 0.037(6) 0.056(7) 0.044(6) -0.014(5) -0.017(5) 0.004(5)
C35 0.037(6) 0.062(6) 0.056(6) -0.019(5) -0.021(5) 0.009(4)
C36 0.036(6) 0.047(6) 0.054(7) -0.014(5) -0.011(5) -0.012(5)
C37 0.045(5) 0.054(5) 0.057(6) -0.012(5) -0.016(5) -0.002(4)
C38 0.104(9) 0.045(5) 0.073(7) -0.012(5) 0.012(7) -0.018(5)
C39 0.107(9) 0.063(7) 0.091(9) -0.042(6) 0.030(7) -0.012(6)
C40 0.101(9) 0.068(8) 0.080(8) -0.029(6) -0.015(7) 0.006(6)
C41 0.122(10) 0.043(5) 0.080(8) -0.006(5) -0.042(8) -0.012(6)
C42 0.079(7) 0.044(5) 0.060(6) -0.004(4) -0.023(5) -0.009(4)
C43 0.065(6) 0.038(5) 0.045(5) -0.005(4) -0.021(5) -0.004(4)
C44 0.053(7) 0.039(6) 0.039(7) -0.014(5) -0.017(6) -0.002(4)
C45 0.061(6) 0.037(5) 0.041(5) -0.001(4) -0.020(5) 0.000(4)
C46 0.037(4) 0.047(5) 0.042(5) 0.002(4) -0.019(4) -0.012(4)
C47 0.065(6) 0.044(5) 0.045(5) 0.007(4) -0.015(5) -0.016(4)
Eu1 0.0399(2) 0.03913(18) 0.0450(2) -0.00329(13) -0.01663(15) 0.00099(12)
F1 0.151(6) 0.073(4) 0.057(4) -0.026(3) -0.014(4) 0.018(4)
F2 0.085(4) 0.112(4) 0.049(3) -0.015(3) 0.005(3) -0.037(4)
F3 0.081(4) 0.144(5) 0.059(3) -0.026(3) -0.030(3) -0.021(4)
F4 0.130(6) 0.091(5) 0.077(4) 0.015(3) -0.004(4) -0.049(4)
F5 0.093(5) 0.193(7) 0.057(4) -0.043(4) -0.007(3) -0.059(5)
F6 0.078(6) 0.173(8) 0.067(5) -0.004(5) 0.009(4) 0.036(5)
F7 0.068(5) 0.245(9) 0.061(4) 0.054(5) -0.004(4) -0.019(5)
F8 0.186(8) 0.221(9) 0.052(4) 0.035(4) -0.057(5) -0.132(7)
F9 0.250(10) 0.087(5) 0.055(4) 0.026(4) 0.000(5) -0.021(5)
N1 0.041(4) 0.053(4) 0.040(4) -0.005(3) -0.016(3) -0.003(3)
N2 0.048(4) 0.042(4) 0.044(4) 0.010(3) -0.024(4) -0.014(3)
O1 0.057(3) 0.033(3) 0.039(3) 0.003(2) -0.013(3) -0.004(3)
O2 0.054(3) 0.038(3) 0.043(3) -0.008(2) -0.019(3) 0.001(2)
O3 0.036(3) 0.044(3) 0.045(3) 0.004(2) -0.017(3) -0.001(2)
O4 0.032(3) 0.067(4) 0.048(4) -0.013(3) -0.016(3) 0.009(3)
O5 0.072(4) 0.026(3) 0.045(3) 0.002(3) -0.018(3) -0.004(2)
O6 0.042(3) 0.039(3) 0.042(3) 0.001(2) -0.006(3) 0.003(2)

loop_
_atom_type_symbol
_atom_type_description
_atom_type_scat_dispersion_real
_atom_type_scat_dispersion_imag
_atom_type_scat_source
C C 0.0033 0.0016 'International Tables Vol C Tables 4.2.6.8 and 6.1.1.4'
H H 0.0000 0.0000 'International Tables Vol C Tables 4.2.6.8 and 6.1.1.4'
N N 0.0061 0.0033 'International Tables Vol C Tables 4.2.6.8 and 6.1.1.4'
O O 0.0106 0.0060 'International Tables Vol C Tables 4.2.6.8 and 6.1.1.4'
F F 0.0171 0.0103 'International Tables Vol C Tables 4.2.6.8 and 6.1.1.4'
Eu Eu -0.1578 3.6682 'International Tables Vol C Tables 4.2.6.8 and 6.1.1.4'

loop_
_geom_angle_atom_site_label_1
_geom_angle_atom_site_label_2
_geom_angle_atom_site_label_3
_geom_angle
_geom_angle_site_symmetry_1
_geom_angle_site_symmetry_3
_geom_angle_publ_flag
N1 C1 C2 122.3(8) . . ?
N1 C1 H1 118.9 . . ?
C2 C1 H1 118.9 . . ?
C3 C2 C1 118.8(9) . . ?
C3 C2 H2 120.6 . . ?
C1 C2 H2 120.6 . . ?
C4 C3 C2 119.3(9) . . ?
C4 C3 H3 120.3 . . ?
C2 C3 H3 120.3 . . ?
C3 C4 C5 120.5(8) . . ?
C3 C4 H4 119.8 . . ?
C5 C4 H4 119.8 . . ?
N1 C5 C4 120.2(7) . . ?
N1 C5 C6 116.1(8) . . ?
C4 C5 C6 123.7(8) . . ?
N2 C6 C7 120.1(10) . . ?
N2 C6 C5 117.6(10) . . ?
C7 C6 C5 122.1(10) . . ?
C8 C7 C6 121.2(9) . . ?
C8 C7 H7 119.4 . . ?
C6 C7 H7 119.4 . . ?
C9 C8 C7 117.6(7) . . ?
C9 C8 C11 117.5(9) . . ?
C7 C8 C11 124.8(9) . . ?
C10 C9 C8 118.9(10) . . ?
C10 C9 C14 122.8(10) . . ?
C8 C9 C14 118.3(8) . . ?
N2 C10 C9 122.5(12) . . ?
N2 C10 H10 118.7 . . ?
C9 C10 H10 118.7 . . ?
C8 C11 C12 110.4(9) . . ?
C8 C11 H11A 109.6 . . ?
C12 C11 H11A 109.6 . . ?
C8 C11 H11B 109.6 . . ?
C12 C11 H11B 109.6 . . ?
H11A C11 H11B 108.1 . . ?
C11 C12 C13 110.4(9) . . ?
C11 C12 C15 111.3(9) . . ?
C13 C12 C15 88.9(9) . . ?
C11 C12 H12 114.5 . . ?
C13 C12 H12 114.5 . . ?
C15 C12 H12 114.5 . . ?
C12 C13 C14 86.7(8) . . ?
C12 C13 H13A 114.2 . . ?
C14 C13 H13A 114.2 . . ?
C12 C13 H13B 114.2 . . ?
C14 C13 H13B 114.2 . . ?
H13A C13 H13B 111.4 . . ?
C9 C14 C13 107.6(10) . . ?
C9 C14 C15 107.2(10) . . ?
C13 C14 C15 86.5(8) . . ?
C9 C14 H14 117.1 . . ?
C13 C14 H14 117.1 . . ?
C15 C14 H14 117.1 . . ?
C16 C15 C17 110.3(10) . . ?
C16 C15 C12 117.9(10) . . ?
C17 C15 C12 112.1(10) . . ?
C16 C15 C14 119.0(9) . . ?
C17 C15 C14 111.5(10) . . ?
C12 C15 C14 83.7(8) . . ?
C15 C16 H16A 109.5 . . ?
C15 C16 H16B 109.5 . . ?
H16A C16 H16B 109.5 . . ?
C15 C16 H16C 109.5 . . ?
H16A C16 H16C 109.5 . . ?
H16B C16 H16C 109.5 . . ?
C15 C17 H17A 109.5 . . ?
C15 C17 H17B 109.5 . . ?
H17A C17 H17B 109.5 . . ?
C15 C17 H17C 109.5 . . ?
H17A C17 H17C 109.5 . . ?
H17B C17 H17C 109.5 . . ?
C23 C18 C19 123.0(11) . . ?
C23 C18 H18 118.5 . . ?
C19 C18 H18 118.5 . . ?
C20 C19 C18 118.3(14) . . ?
C20 C19 H19 120.8 . . ?
C18 C19 H19 120.8 . . ?
C19 C20 C21 122.1(13) . . ?
C19 C20 H20 118.9 . . ?
C21 C20 H20 118.9 . . ?
C20 C21 C22 118.4(13) . . ?
C20 C21 H21 120.8 . . ?
C22 C21 H21 120.8 . . ?
C23 C22 C21 120.2(12) . . ?
C23 C22 H22 119.9 . . ?
C21 C22 H22 119.9 . . ?
C18 C23 C22 117.3(9) . . ?
C18 C23 C24 121.0(8) . . ?
C22 C23 C24 121.2(9) . . ?
O1 C24 C25 123.5(9) . . ?
O1 C24 C23 117.0(9) . . ?
C25 C24 C23 119.5(8) . . ?
C26 C25 C24 121.8(9) . . ?
C26 C25 H25 119.1 . . ?
C24 C25 H25 119.1 . . ?
O2 C26 C25 129.6(8) . . ?
O2 C26 C27 113.2(7) . . ?
C25 C26 C27 117.2(7) . . ?
F3 C27 F1 105.8(7) . . ?
F3 C27 F2 105.1(8) . . ?
F1 C27 F2 106.2(8) . . ?
F3 C27 C26 112.5(7) . . ?
F1 C27 C26 115.4(7) . . ?
F2 C27 C26 111.2(7) . . ?
C33 C28 C29 121.2(9) . . ?
C33 C28 H28 119.4 . . ?
C29 C28 H28 119.4 . . ?
C30 C29 C28 118.8(9) . . ?
C30 C29 H29 120.6 . . ?
C28 C29 H29 120.6 . . ?
C31 C30 C29 121.3(9) . . ?
C31 C30 H30 119.4 . . ?
C29 C30 H30 119.4 . . ?
C30 C31 C32 119.8(10) . . ?
C30 C31 H31 120.1 . . ?
C32 C31 H31 120.1 . . ?
C33 C32 C31 120.2(9) . . ?
C33 C32 H32 119.9 . . ?
C31 C32 H32 119.9 . . ?
C28 C33 C32 118.7(8) . . ?
C28 C33 C34 120.0(8) . . ?
C32 C33 C34 121.2(9) . . ?
O4 C34 C35 122.2(11) . . ?
O4 C34 C33 116.2(10) . . ?
C35 C34 C33 121.5(10) . . ?
C36 C35 C34 122.7(10) . . ?
C36 C35 H35 118.7 . . ?
C34 C35 H35 118.7 . . ?
O3 C36 C35 131.2(12) . . ?
O3 C36 C37 109.9(11) . . ?
C35 C36 C37 118.9(11) . . ?
F4 C37 F5 107.3(8) . . ?
F4 C37 F6 105.0(9) . . ?
F5 C37 F6 106.3(8) . . ?
F4 C37 C36 112.5(8) . . ?
F5 C37 C36 112.4(8) . . ?
F6 C37 C36 112.9(9) . . ?
C43 C38 C39 120.2(9) . . ?
C43 C38 H38 119.9 . . ?
C39 C38 H38 119.9 . . ?
C40 C39 C38 120.0(11) . . ?
C40 C39 H39 120.0 . . ?
C38 C39 H39 120.0 . . ?
C39 C40 C41 121.1(10) . . ?
C39 C40 H40 119.4 . . ?
C41 C40 H40 119.4 . . ?
C40 C41 C42 118.7(9) . . ?
C40 C41 H41 120.7 . . ?
C42 C41 H41 120.7 . . ?
C43 C42 C41 121.3(9) . . ?
C43 C42 H42 119.3 . . ?
C41 C42 H42 119.3 . . ?
C38 C43 C42 118.3(8) . . ?
C38 C43 C44 117.9(8) . . ?
C42 C43 C44 123.7(8) . . ?
O5 C44 C45 122.3(9) . . ?
O5 C44 C43 119.4(9) . . ?
C45 C44 C43 118.3(8) . . ?
C46 C45 C44 123.7(8) . . ?
C46 C45 H45 118.2 . . ?
C44 C45 H45 118.2 . . ?
O6 C46 C45 128.0(7) . . ?
O6 C46 C47 113.7(7) . . ?
C45 C46 C47 118.3(7) . . ?
F8 C47 F7 104.2(9) . . ?
F8 C47 F9 102.3(9) . . ?
F7 C47 F9 105.7(8) . . ?
F8 C47 C46 112.7(7) . . ?
F7 C47 C46 114.1(8) . . ?
F9 C47 C46 116.5(7) . . ?
O6 Eu1 O3 137.22(16) . . ?
O6 Eu1 O2 82.75(17) . . ?
O3 Eu1 O2 118.06(17) . . ?
O6 Eu1 O4 77.97(19) . . ?
O3 Eu1 O4 70.62(18) . . ?
O2 Eu1 O4 79.73(17) . . ?
O6 Eu1 O5 70.75(17) . . ?
O3 Eu1 O5 75.44(17) . . ?
O2 Eu1 O5 149.07(17) . . ?
O4 Eu1 O5 79.38(18) . . ?
O6 Eu1 O1 143.48(17) . . ?
O3 Eu1 O1 78.59(16) . . ?
O2 Eu1 O1 70.19(17) . . ?
O4 Eu1 O1 118.85(18) . . ?
O5 Eu1 O1 140.51(17) . . ?
O6 Eu1 N2 76.34(18) . . ?
O3 Eu1 N2 139.92(18) . . ?
O2 Eu1 N2 80.72(18) . . ?
O4 Eu1 N2 149.35(19) . . ?
O5 Eu1 N2 107.21(18) . . ?
O1 Eu1 N2 75.49(18) . . ?
O6 Eu1 N1 111.34(19) . . ?
O3 Eu1 N1 82.47(18) . . ?
O2 Eu1 N1 132.96(18) . . ?
O4 Eu1 N1 145.79(19) . . ?
O5 Eu1 N1 73.57(19) . . ?
O1 Eu1 N1 73.97(18) . . ?
N2 Eu1 N1 61.3(2) . . ?
C5 N1 C1 118.9(7) . . ?
C5 N1 Eu1 121.4(5) . . ?
C1 N1 Eu1 119.2(5) . . ?
C6 N2 C10 119.6(10) . . ?
C6 N2 Eu1 120.1(7) . . ?
C10 N2 Eu1 118.3(7) . . ?
C24 O1 Eu1 138.2(6) . . ?
C26 O2 Eu1 133.4(5) . . ?
C36 O3 Eu1 128.8(7) . . ?
C34 O4 Eu1 137.2(7) . . ?
C44 O5 Eu1 137.8(6) . . ?
C46 O6 Eu1 133.2(4) . . ?

loop_
_geom_bond_atom_site_label_1
_geom_bond_atom_site_label_2
_geom_bond_distance
_geom_bond_site_symmetry_2
_geom_bond_publ_flag
C1 N1 1.334(10) . ?
C1 C2 1.384(12) . ?
C1 H1 0.9300 . ?
C2 C3 1.354(13) . ?
C2 H2 0.9300 . ?
C3 C4 1.348(13) . ?
C3 H3 0.9300 . ?
C4 C5 1.397(11) . ?
C4 H4 0.9300 . ?
C5 N1 1.333(9) . ?
C5 C6 1.472(14) . ?
C6 N2 1.326(14) . ?
C6 C7 1.400(15) . ?
C7 C8 1.377(13) . ?
C7 H7 0.9300 . ?
C8 C9 1.390(12) . ?
C8 C11 1.517(12) . ?
C9 C10 1.380(15) . ?
C9 C14 1.495(16) . ?
C10 N2 1.348(15) . ?
C10 H10 0.9300 . ?
C11 C12 1.511(16) . ?
C11 H11A 0.9700 . ?
C11 H11B 0.9700 . ?
C12 C13 1.543(16) . ?
C12 C15 1.564(15) . ?
C12 H12 0.9800 . ?
C13 C14 1.553(16) . ?
C13 H13A 0.9700 . ?
C13 H13B 0.9700 . ?
C14 C15 1.619(15) . ?
C14 H14 0.9800 . ?
C15 C16 1.495(16) . ?
C15 C17 1.487(16) . ?
C16 H16A 0.9600 . ?
C16 H16B 0.9600 . ?
C16 H16C 0.9600 . ?
C17 H17A 0.9600 . ?
C17 H17B 0.9600 . ?
C17 H17C 0.9600 . ?
C18 C23 1.364(13) . ?
C18 C19 1.373(15) . ?
C18 H18 0.9300 . ?
C19 C20 1.38(2) . ?
C19 H19 0.9300 . ?
C20 C21 1.37(2) . ?
C20 H20 0.9300 . ?
C21 C22 1.408(16) . ?
C21 H21 0.9300 . ?
C22 C23 1.425(14) . ?
C22 H22 0.9300 . ?
C23 C24 1.480(13) . ?
C24 O1 1.238(9) . ?
C24 C25 1.419(13) . ?
C25 C26 1.381(12) . ?
C25 H25 0.9300 . ?
C26 O2 1.247(8) . ?
C26 C27 1.529(11) . ?
C27 F3 1.312(10) . ?
C27 F1 1.326(10) . ?
C27 F2 1.334(10) . ?
C28 C33 1.361(12) . ?
C28 C29 1.390(12) . ?
C28 H28 0.9300 . ?
C29 C30 1.361(13) . ?
C29 H29 0.9300 . ?
C30 C31 1.349(14) . ?
C30 H30 0.9300 . ?
C31 C32 1.385(12) . ?
C31 H31 0.9300 . ?
C32 C33 1.381(11) . ?
C32 H32 0.9300 . ?
C33 C34 1.503(15) . ?
C34 O4 1.251(13) . ?
C34 C35 1.418(16) . ?
C35 C36 1.331(15) . ?
C35 H35 0.9300 . ?
C36 O3 1.284(14) . ?
C36 C37 1.549(16) . ?
C37 F4 1.295(10) . ?
C37 F5 1.312(10) . ?
C37 F6 1.314(11) . ?
C38 C43 1.350(13) . ?
C38 C39 1.400(13) . ?
C38 H38 0.9300 . ?
C39 C40 1.317(15) . ?
C39 H39 0.9300 . ?
C40 C41 1.361(16) . ?
C40 H40 0.9300 . ?
C41 C42 1.380(13) . ?
C41 H41 0.9300 . ?
C42 C43 1.365(12) . ?
C42 H42 0.9300 . ?
C43 C44 1.499(12) . ?
C44 O5 1.249(11) . ?
C44 C45 1.422(13) . ?
C45 C46 1.382(11) . ?
C45 H45 0.9300 . ?
C46 O6 1.258(8) . ?
C46 C47 1.499(11) . ?
C47 F8 1.266(10) . ?
C47 F7 1.276(10) . ?
C47 F9 1.287(10) . ?
Eu1 O6 2.385(5) . ?
Eu1 O3 2.396(5) . ?
Eu1 O2 2.402(5) . ?
Eu1 O4 2.407(5) . ?
Eu1 O5 2.416(5) . ?
Eu1 O1 2.415(5) . ?
Eu1 N2 2.625(6) . ?
Eu1 N1 2.626(6) . ?
